data_1553069
loop_
_publ_author_name
'Chahdoura, Faouzi'
'Mallet-Ladeira, Sonia'
'G\'omez, Montserrat'

_publ_section_title
;
 Palladium nanoparticles in glycerol: a clear-cut catalyst for one-pot
 multi-step processes applied in the synthesis of heterocyclic compounds
;
_journal_issue 4
_journal_name_full 'Organic Chemistry Frontiers'
_journal_page_first 312
_journal_paper_doi 10.1039/C4QO00338A
_journal_volume 2
_journal_year 2015
_chemical_compound_source 'synthesis as described'
_chemical_formula_moiety 'C22 H20 N2 O4'
_chemical_formula_sum 'C22 H20 N2 O4'
_chemical_formula_weight 376.4
_space_group_IT_number 14
_space_group_name_Hall '-P 2yn'
_space_group_name_H-M_alt 'P 1 21/n 1'
_symmetry_cell_setting monoclinic
_symmetry_Int_Tables_number 14
_symmetry_space_group_name_Hall '-P 2yn'
_symmetry_space_group_name_H-M 'P 1 21/n 1'
_atom_sites_solution_hydrogens geom
_atom_sites_solution_primary direct
_atom_sites_solution_secondary difmap
_audit_update_record
;
2014-08-22 deposited with the CCDC.
2015-01-30 downloaded from the CCDC.
;
_cell_angle_alpha 90
_cell_angle_beta 92.757(3)
_cell_angle_gamma 90
_cell_formula_units_Z 2
_cell_length_a 7.0179(8)
_cell_length_b 4.6365(4)
_cell_length_c 29.074(3)
_cell_measurement_reflns_used 2882
_cell_measurement_temperature 193(2)
_cell_measurement_theta_max 24.07
_cell_measurement_theta_min 2.37
_cell_measurement_wavelength 0.71073
_cell_volume 944.93(17)
_computing_cell_refinement 'Bruker SAINT'
_computing_data_collection 'Bruker APEX2'
_computing_data_reduction 'Bruker SAINT'
_computing_molecular_graphics 'Ortep-3 for Windows (Farrugia, 1997)'
_computing_publication_material 'WinGX publication routines (Farrugia, 1999)'
_computing_structure_refinement 'SHELXL-97 (Sheldrick, 2008)'
_computing_structure_solution 'SHELXS-97 (Sheldrick, 2008)'
_diffrn_ambient_temperature 193(2)
_diffrn_measured_fraction_theta_full 0.985
_diffrn_measured_fraction_theta_max 0.985
_diffrn_measurement_device_type 'Bruker Kappa APEX II Quazar'
_diffrn_measurement_method 'phi and omega scans'
_diffrn_radiation_monochromator 'multilayer optics'
_diffrn_radiation_probe x-ray
_diffrn_radiation_source 'microfocus sealed tube'
_diffrn_radiation_type MoK\a
_diffrn_radiation_wavelength 0.71073
_diffrn_reflns_av_R_equivalents 0.0402
_diffrn_reflns_av_unetI/netI 0.043
_diffrn_reflns_limit_h_max 8
_diffrn_reflns_limit_h_min -8
_diffrn_reflns_limit_k_max 4
_diffrn_reflns_limit_k_min -5
_diffrn_reflns_limit_l_max 36
_diffrn_reflns_limit_l_min -36
_diffrn_reflns_number 7457
_diffrn_reflns_theta_full 26.6
_diffrn_reflns_theta_max 26.6
_diffrn_reflns_theta_min 4.45
_diffrn_standards_decay_% 0
_diffrn_standards_interval_count 0
_diffrn_standards_interval_time 0
_diffrn_standards_number 0
_exptl_absorpt_coefficient_mu 0.092
_exptl_absorpt_correction_T_max 0.9963
_exptl_absorpt_correction_T_min 0.9836
_exptl_absorpt_correction_type multi-scan
_exptl_absorpt_process_details 'SADABS (Bruker-AXS)'
_exptl_crystal_colour colourless
_exptl_crystal_density_diffrn 1.323
_exptl_crystal_density_method 'not measured'
_exptl_crystal_description plate
_exptl_crystal_F_000 396
_exptl_crystal_size_max 0.18
_exptl_crystal_size_mid 0.16
_exptl_crystal_size_min 0.04
_refine_diff_density_max 0.159
_refine_diff_density_min -0.17
_refine_diff_density_rms 0.041
_refine_ls_extinction_method none
_refine_ls_goodness_of_fit_ref 1.048
_refine_ls_hydrogen_treatment constr
_refine_ls_matrix_type full
_refine_ls_number_parameters 127
_refine_ls_number_reflns 1947
_refine_ls_number_restraints 0
_refine_ls_restrained_S_all 1.048
_refine_ls_R_factor_all 0.0705
_refine_ls_R_factor_gt 0.0445
_refine_ls_shift/su_max 0.001
_refine_ls_shift/su_mean 0
_refine_ls_structure_factor_coef Fsqd
_refine_ls_weighting_details 'calc w=1/[\s^2^(Fo^2^)+(0.0412P)^2^+0.1847P] where P=(Fo^2^+2Fc^2^)/3'
_refine_ls_weighting_scheme calc
_refine_ls_wR_factor_gt 0.0972
_refine_ls_wR_factor_ref 0.1093
_reflns_number_gt 1364
_reflns_number_total 1947
_reflns_threshold_expression >2sigma(I)
_cod_data_source_file c4qo00338a2.cif
_cod_data_source_block Faouzi10
_cod_original_sg_symbol_H-M 'P 21/n'
_cod_database_code 1553069

loop_
_symmetry_equiv_pos_as_xyz
'x, y, z'
'-x+1/2, y+1/2, -z+1/2'
'-x, -y, -z'
'x-1/2, -y-1/2, z-1/2'

loop_
_atom_site_label
_atom_site_type_symbol
_atom_site_fract_x
_atom_site_fract_y
_atom_site_fract_z
_atom_site_U_iso_or_equiv
_atom_site_adp_type
_atom_site_occupancy
_atom_site_symmetry_multiplicity
_atom_site_calc_flag
_atom_site_refinement_flags
C1 C 0.2064(2) 0.2904(4) 0.15427(5) 0.0326(4) Uani 1 1 d .
C2 C 0.0661(2) 0.4952(3) 0.17261(5) 0.0300(4) Uani 1 1 d .
C3 C 0.0732(2) 0.6554(4) 0.21261(6) 0.0361(4) Uani 1 1 d .
H3 H 0.1801 0.646 0.2339 0.043 Uiso 1 1 calc R
C4 C -0.0822(3) 0.8312(4) 0.22059(6) 0.0416(5) Uani 1 1 d .
H4 H -0.0819 0.9433 0.2479 0.05 Uiso 1 1 calc R
C5 C -0.2369(3) 0.8460(4) 0.18951(6) 0.0455(5) Uani 1 1 d .
H5 H -0.3405 0.9699 0.1957 0.055 Uiso 1 1 calc R
C6 C -0.2436(2) 0.6827(4) 0.14937(6) 0.0447(5) Uani 1 1 d .
H6 H -0.3504 0.6916 0.1281 0.054 Uiso 1 1 calc R
C7 C -0.0896(2) 0.5071(4) 0.14155(5) 0.0339(4) Uani 1 1 d .
C8 C -0.0535(3) 0.3090(4) 0.10286(6) 0.0410(4) Uani 1 1 d .
C9 C 0.2201(3) -0.0150(4) 0.08286(6) 0.0407(4) Uani 1 1 d .
H9A H 0.1222 -0.1351 0.0664 0.049 Uiso 1 1 calc R
H9B H 0.3036 -0.1449 0.1018 0.049 Uiso 1 1 calc R
C10 C 0.3385(3) 0.1367(4) 0.04796(6) 0.0387(4) Uani 1 1 d .
H10A H 0.4303 0.2674 0.0643 0.046 Uiso 1 1 calc R
H10B H 0.2536 0.2557 0.0275 0.046 Uiso 1 1 calc R
C11 C 0.4470(2) -0.0741(4) 0.01896(5) 0.0351(4) Uani 1 1 d .
H11A H 0.3562 -0.2157 0.0049 0.042 Uiso 1 1 calc R
H11B H 0.5399 -0.1812 0.0392 0.042 Uiso 1 1 calc R
N1 N 0.12566(19) 0.1862(3) 0.11308(4) 0.0353(4) Uani 1 1 d .
O1 O 0.36143(17) 0.2209(3) 0.17088(4) 0.0471(4) Uani 1 1 d .
O2 O -0.15238(19) 0.2559(3) 0.06875(5) 0.0653(4) Uani 1 1 d .

loop_
_atom_site_aniso_label
_atom_site_aniso_U_11
_atom_site_aniso_U_22
_atom_site_aniso_U_33
_atom_site_aniso_U_23
_atom_site_aniso_U_13
_atom_site_aniso_U_12
C1 0.0320(9) 0.0365(10) 0.0293(8) 0.0047(7) 0.0015(7) -0.0011(8)
C2 0.0281(8) 0.0317(9) 0.0303(8) 0.0061(7) 0.0033(7) -0.0006(7)
C3 0.0382(10) 0.0377(10) 0.0324(9) 0.0023(7) 0.0021(7) 0.0015(8)
C4 0.0490(11) 0.0367(10) 0.0401(10) 0.0013(8) 0.0123(8) 0.0039(9)
C5 0.0423(11) 0.0439(11) 0.0518(11) 0.0103(9) 0.0164(9) 0.0119(9)
C6 0.0323(10) 0.0592(13) 0.0426(10) 0.0112(9) 0.0016(8) 0.0069(9)
C7 0.0286(9) 0.0422(10) 0.0313(8) 0.0065(7) 0.0043(7) -0.0006(8)
C8 0.0359(10) 0.0546(12) 0.0326(9) 0.0018(8) 0.0010(7) -0.0054(9)
C9 0.0467(10) 0.0399(10) 0.0365(9) -0.0038(8) 0.0113(8) -0.0032(9)
C10 0.0457(11) 0.0378(10) 0.0333(9) -0.0020(7) 0.0091(8) -0.0043(8)
C11 0.0425(10) 0.0348(10) 0.0280(8) -0.0017(7) 0.0029(7) -0.0033(8)
N1 0.0331(8) 0.0419(8) 0.0311(7) -0.0031(6) 0.0044(6) -0.0002(6)
O1 0.0379(7) 0.0576(9) 0.0452(7) -0.0007(6) -0.0026(6) 0.0124(6)
O2 0.0525(9) 0.0996(12) 0.0423(8) -0.0158(8) -0.0144(7) 0.0010(8)

loop_
_atom_type_symbol
_atom_type_description
_atom_type_scat_dispersion_real
_atom_type_scat_dispersion_imag
_atom_type_scat_source
C C 0.0033 0.0016 'International Tables Vol C Tables 4.2.6.8 and 6.1.1.4'
H H 0 0 'International Tables Vol C Tables 4.2.6.8 and 6.1.1.4'
N N 0.0061 0.0033 'International Tables Vol C Tables 4.2.6.8 and 6.1.1.4'
O O 0.0106 0.006 'International Tables Vol C Tables 4.2.6.8 and 6.1.1.4'

loop_
_geom_angle_atom_site_label_1
_geom_angle_atom_site_label_2
_geom_angle_atom_site_label_3
_geom_angle
_geom_angle_site_symmetry_1
_geom_angle_site_symmetry_3
O1 C1 N1 124.94(16) . .
O1 C1 C2 128.65(15) . .
N1 C1 C2 106.41(13) . .
C3 C2 C7 121.58(15) . .
C3 C2 C1 130.51(15) . .
C7 C2 C1 107.91(14) . .
C2 C3 C4 117.37(16) . .
C2 C3 H3 121.3 . .
C4 C3 H3 121.3 . .
C5 C4 C3 121.24(17) . .
C5 C4 H4 119.4 . .
C3 C4 H4 119.4 . .
C4 C5 C6 121.09(17) . .
C4 C5 H5 119.5 . .
C6 C5 H5 119.5 . .
C7 C6 C5 117.66(17) . .
C7 C6 H6 121.2 . .
C5 C6 H6 121.2 . .
C6 C7 C2 121.05(16) . .
C6 C7 C8 130.83(16) . .
C2 C7 C8 108.12(14) . .
O2 C8 N1 124.49(17) . .
O2 C8 C7 129.50(17) . .
N1 C8 C7 106.01(14) . .
N1 C9 C10 112.68(14) . .
N1 C9 H9A 109.1 . .
C10 C9 H9A 109.1 . .
N1 C9 H9B 109.1 . .
C10 C9 H9B 109.1 . .
H9A C9 H9B 107.8 . .
C9 C10 C11 112.28(14) . .
C9 C10 H10A 109.1 . .
C11 C10 H10A 109.1 . .
C9 C10 H10B 109.1 . .
C11 C10 H10B 109.1 . .
H10A C10 H10B 107.9 . .
C10 C11 C11 112.76(17) . 3_655
C10 C11 H11A 109 . .
C11 C11 H11A 109 3_655 .
C10 C11 H11B 109 . .
C11 C11 H11B 109 3_655 .
H11A C11 H11B 107.8 . .
C1 N1 C8 111.54(14) . .
C1 N1 C9 124.28(14) . .
C8 N1 C9 124.10(14) . .

loop_
_geom_bond_atom_site_label_1
_geom_bond_atom_site_label_2
_geom_bond_distance
_geom_bond_site_symmetry_2
C1 O1 1.2126(19) .
C1 N1 1.387(2) .
C1 C2 1.485(2) .
C2 C3 1.379(2) .
C2 C7 1.385(2) .
C3 C4 1.390(2) .
C3 H3 0.95 .
C4 C5 1.380(3) .
C4 H4 0.95 .
C5 C6 1.390(3) .
C5 H5 0.95 .
C6 C7 1.381(2) .
C6 H6 0.95 .
C7 C8 1.484(2) .
C8 O2 1.208(2) .
C8 N1 1.399(2) .
C9 N1 1.462(2) .
C9 C10 1.515(2) .
C9 H9A 0.99 .
C9 H9B 0.99 .
C10 C11 1.519(2) .
C10 H10A 0.99 .
C10 H10B 0.99 .
C11 C11 1.523(3) 3_655
C11 H11A 0.99 .
C11 H11B 0.99 .
